data_7028948
loop_
_publ_author_name
'Nocton, Gr\'egory'
'Ricard, Louis'

_publ_section_title
;
 N-aromatic heterocycle adducts of bulky [1,2,4-(Me3C)3C5H2]2Sm:
 synthesis, structure and solution analysis.
;
_journal_issue 11
_journal_name_full 'Dalton transactions (Cambridge, England : 2003)'
_journal_page_first 4380
_journal_page_last 4387
_journal_paper_doi 10.1039/c3dt52641k
_journal_volume 43
_journal_year 2014
_chemical_formula_moiety 'C43 H65 N Sm'
_chemical_formula_sum 'C43 H65 N Sm'
_chemical_formula_weight 746.31
_chemical_name_systematic
; 
 ? 
;
_space_group_IT_number 14
_symmetry_cell_setting monoclinic
_symmetry_space_group_name_Hall '-P 2ybc'
_symmetry_space_group_name_H-M 'P 1 21/c 1'
_atom_sites_solution_hydrogens geom
_atom_sites_solution_primary direct
_atom_sites_solution_secondary difmap
_audit_creation_method SHELXL-97
_cell_angle_alpha 90.00
_cell_angle_beta 105.021(1)
_cell_angle_gamma 90.00
_cell_formula_units_Z 4
_cell_length_a 18.313(1)
_cell_length_b 13.041(1)
_cell_length_c 17.303(1)
_cell_measurement_reflns_used 8363
_cell_measurement_temperature 150.0(1)
_cell_measurement_theta_max 30.034
_cell_measurement_theta_min 0.998
_cell_volume 3991.1(4)
_computing_cell_refinement 'DENZO (Otwinowski & Minor, 1997) & COLLECT'
_computing_data_collection 'COLLECT (Hooft, R.W.W., 1998)'
_computing_data_reduction 'DENZO & COLLECT'
_computing_molecular_graphics 'PLATON (Spek, 2009)'
_computing_publication_material 'PLATON (Spek, 2009)'
_computing_structure_refinement 'SHELXL-97 (Sheldrick, 1997)'
_computing_structure_solution 'SIR97 (Altomare et al., 1999)'
_diffrn_ambient_temperature 150.0(1)
_diffrn_measured_fraction_theta_full 0.988
_diffrn_measured_fraction_theta_max 0.988
_diffrn_measurement_device_type KappaCCD
_diffrn_measurement_method 'phi and omega scans'
_diffrn_radiation_monochromator graphite
_diffrn_radiation_source 'fine-focus sealed tube'
_diffrn_radiation_type MoK\a
_diffrn_radiation_wavelength 0.71069
_diffrn_reflns_av_R_equivalents 0.0427
_diffrn_reflns_av_sigmaI/netI 0.0654
_diffrn_reflns_limit_h_max 21
_diffrn_reflns_limit_h_min -25
_diffrn_reflns_limit_k_max 15
_diffrn_reflns_limit_k_min -18
_diffrn_reflns_limit_l_max 24
_diffrn_reflns_limit_l_min -16
_diffrn_reflns_number 25000
_diffrn_reflns_theta_full 30.09
_diffrn_reflns_theta_max 30.09
_diffrn_reflns_theta_min 2.44
_exptl_absorpt_coefficient_mu 1.499
_exptl_absorpt_correction_T_max 0.7537
_exptl_absorpt_correction_T_min 0.6620
_exptl_absorpt_correction_type multi-scan
_exptl_absorpt_process_details 'DENZO/SCALEPACK (Otwinowski & Minor, 1996)'
_exptl_crystal_colour 'dark brown'
_exptl_crystal_density_diffrn 1.242
_exptl_crystal_density_method 'not measured'
_exptl_crystal_description block
_exptl_crystal_F_000 1568
_exptl_crystal_size_max 0.30
_exptl_crystal_size_mid 0.30
_exptl_crystal_size_min 0.20
_refine_diff_density_max 0.914
_refine_diff_density_min -1.060
_refine_diff_density_rms 0.115
_refine_ls_extinction_method none
_refine_ls_goodness_of_fit_ref 1.071
_refine_ls_hydrogen_treatment constr
_refine_ls_matrix_type full
_refine_ls_number_parameters 437
_refine_ls_number_reflns 11599
_refine_ls_number_restraints 0
_refine_ls_restrained_S_all 1.071
_refine_ls_R_factor_all 0.0714
_refine_ls_R_factor_gt 0.0525
_refine_ls_shift/su_max 0.002
_refine_ls_shift/su_mean 0.000
_refine_ls_structure_factor_coef Fsqd
_refine_ls_weighting_details 'calc w=1/[\s^2^(Fo^2^)+(0.0229P)^2^+8.8807P] where P=(Fo^2^+2Fc^2^)/3'
_refine_ls_weighting_scheme calc
_refine_ls_wR_factor_gt 0.1022
_refine_ls_wR_factor_ref 0.1116
_reflns_number_gt 9315
_reflns_number_total 11599
_reflns_threshold_expression >2sigma(I)
_cod_data_source_file c3dt52641k.txt
_cod_data_source_block compound7
_cod_depositor_comments
;
The following automatic conversions were performed:

'_symmetry_cell_setting' value 'Monoclinic' changed to 'monoclinic'
according to
/usr/data/users/saulius/automatic-downloads/current/RSC/lib/dictionaries/cif_core.dic
dictionary named 'cif_core.dic' version 2.4.2 from 2011-04-26.

Automatic conversion script
Id: cif_fix_values 2281 2013-09-26 08:29:07Z andrius 
;
_cod_original_sg_symbol_H-M 'P21/c     '
_cod_database_code 7028948

loop_
_symmetry_equiv_pos_as_xyz
'x, y, z'
'-x, y+1/2, -z+1/2'
'-x, -y, -z'
'x, -y-1/2, z-1/2'

loop_
_atom_site_label
_atom_site_type_symbol
_atom_site_fract_x
_atom_site_fract_y
_atom_site_fract_z
_atom_site_U_iso_or_equiv
_atom_site_adp_type
_atom_site_occupancy
_atom_site_symmetry_multiplicity
_atom_site_calc_flag
_atom_site_refinement_flags
_atom_site_disorder_assembly
_atom_site_disorder_group
Sm1 Sm 0.245728(10) -0.514955(13) 0.213622(11) 0.02364(6) Uani 1 1 d . . .
N1 N 0.33675(19) -0.5590(3) 0.36341(19) 0.0321(7) Uani 1 1 d . . .
C1 C 0.1711(2) -0.3185(3) 0.1773(2) 0.0249(7) Uani 1 1 d . . .
C2 C 0.2105(2) -0.3127(3) 0.2606(2) 0.0266(7) Uani 1 1 d . . .
C3 C 0.1746(2) -0.3831(3) 0.3014(2) 0.0326(9) Uani 1 1 d . . .
H3 H 0.1901 -0.3966 0.3572 0.039 Uiso 1 1 calc R . .
C4 C 0.1129(2) -0.4298(3) 0.2477(3) 0.0351(9) Uani 1 1 d . A .
C5 C 0.1124(2) -0.3923(3) 0.1723(2) 0.0302(8) Uani 1 1 d . . .
H5 H 0.0777 -0.4130 0.1239 0.036 Uiso 1 1 calc R . .
C6 C 0.2719(2) -0.2401(3) 0.3083(2) 0.0319(8) Uani 1 1 d . . .
C7 C 0.3462(3) -0.2437(4) 0.2827(3) 0.0471(11) Uani 1 1 d . . .
H7A H 0.3684 -0.3124 0.2927 0.071 Uiso 1 1 calc R . .
H7B H 0.3817 -0.1932 0.3134 0.071 Uiso 1 1 calc R . .
H7C H 0.3360 -0.2279 0.2255 0.071 Uiso 1 1 calc R . .
C8 C 0.2935(3) -0.2674(4) 0.3975(3) 0.0473(12) Uani 1 1 d . . .
H8A H 0.2497 -0.2576 0.4193 0.071 Uiso 1 1 calc R . .
H8B H 0.3349 -0.2228 0.4260 0.071 Uiso 1 1 calc R . .
H8C H 0.3099 -0.3391 0.4043 0.071 Uiso 1 1 calc R . .
C9 C 0.2403(3) -0.1303(3) 0.3035(3) 0.0403(10) Uani 1 1 d . . .
H9A H 0.2230 -0.1093 0.2473 0.061 Uiso 1 1 calc R . .
H9B H 0.2799 -0.0834 0.3321 0.061 Uiso 1 1 calc R . .
H9C H 0.1976 -0.1281 0.3279 0.061 Uiso 1 1 calc R . .
C10 C 0.1656(2) -0.2489(3) 0.1039(2) 0.0291(8) Uani 1 1 d . . .
C11 C 0.1015(3) -0.1713(3) 0.1015(3) 0.0404(10) Uani 1 1 d . . .
H11A H 0.0927 -0.1304 0.0524 0.061 Uiso 1 1 calc R . .
H11B H 0.1159 -0.1259 0.1481 0.061 Uiso 1 1 calc R . .
H11C H 0.0552 -0.2083 0.1024 0.061 Uiso 1 1 calc R . .
C12 C 0.1432(2) -0.3122(3) 0.0256(2) 0.0348(9) Uani 1 1 d . . .
H12A H 0.0957 -0.3485 0.0226 0.052 Uiso 1 1 calc R . .
H12B H 0.1831 -0.3620 0.0249 0.052 Uiso 1 1 calc R . .
H12C H 0.1366 -0.2661 -0.0205 0.052 Uiso 1 1 calc R . .
C13 C 0.2360(2) -0.1882(3) 0.0994(2) 0.0326(9) Uani 1 1 d . . .
H13A H 0.2237 -0.1440 0.0520 0.049 Uiso 1 1 calc R . .
H13B H 0.2763 -0.2359 0.0958 0.049 Uiso 1 1 calc R . .
H13C H 0.2529 -0.1459 0.1475 0.049 Uiso 1 1 calc R . .
C14 C 0.0525(3) -0.4954(3) 0.2699(4) 0.0526(14) Uani 1 1 d . . .
C15 C 0.0711(15) -0.6008(19) 0.2661(10) 0.059(3) Uani 0.50 1 d P A 1
H15A H 0.0374 -0.6424 0.2891 0.089 Uiso 0.50 1 calc PR A 1
H15B H 0.1236 -0.6121 0.2965 0.089 Uiso 0.50 1 calc PR A 1
H15C H 0.0651 -0.6206 0.2102 0.089 Uiso 0.50 1 calc PR A 1
C16 C -0.0215(6) -0.4594(13) 0.2333(10) 0.085(4) Uani 0.50 1 d P A 1
H16A H -0.0315 -0.4654 0.1750 0.127 Uiso 0.50 1 calc PR A 1
H16B H -0.0258 -0.3874 0.2477 0.127 Uiso 0.50 1 calc PR A 1
H16C H -0.0585 -0.5005 0.2518 0.127 Uiso 0.50 1 calc PR A 1
C17 C 0.0637(7) -0.4782(8) 0.3705(8) 0.066(3) Uani 0.50 1 d P A 1
H17A H 0.0585 -0.4052 0.3815 0.099 Uiso 0.50 1 calc PR A 1
H17B H 0.1141 -0.5019 0.3998 0.099 Uiso 0.50 1 calc PR A 1
H17C H 0.0251 -0.5175 0.3876 0.099 Uiso 0.50 1 calc PR A 1
C15A C 0.0774(15) -0.605(2) 0.2981(10) 0.059(3) Uani 0.50 1 d P A 2
H15D H 0.0327 -0.6480 0.2932 0.089 Uiso 0.50 1 calc PR A 2
H15E H 0.1069 -0.6030 0.3541 0.089 Uiso 0.50 1 calc PR A 2
H15F H 0.1086 -0.6331 0.2649 0.089 Uiso 0.50 1 calc PR A 2
C16A C -0.0158(6) -0.5265(12) 0.1817(9) 0.085(4) Uani 0.50 1 d P A 2
H16D H -0.0516 -0.5760 0.1937 0.127 Uiso 0.50 1 calc PR A 2
H16E H 0.0090 -0.5565 0.1431 0.127 Uiso 0.50 1 calc PR A 2
H16F H -0.0430 -0.4642 0.1588 0.127 Uiso 0.50 1 calc PR A 2
C17A C 0.0109(8) -0.4365(9) 0.3134(9) 0.066(3) Uani 0.50 1 d P A 2
H17D H -0.0036 -0.3708 0.2863 0.099 Uiso 0.50 1 calc PR A 2
H17E H 0.0423 -0.4240 0.3677 0.099 Uiso 0.50 1 calc PR A 2
H17F H -0.0347 -0.4742 0.3162 0.099 Uiso 0.50 1 calc PR A 2
C18 C 0.2745(2) -0.7196(3) 0.1610(2) 0.0266(7) Uani 1 1 d . . .
C19 C 0.2172(2) -0.6766(3) 0.0965(2) 0.0288(8) Uani 1 1 d . . .
C20 C 0.2518(2) -0.5957(3) 0.0636(2) 0.0282(8) Uani 1 1 d . . .
H20 H 0.2265 -0.5532 0.0203 0.034 Uiso 1 1 calc R . .
C21 C 0.3286(2) -0.5877(3) 0.1042(2) 0.0256(7) Uani 1 1 d . . .
C22 C 0.3420(2) -0.6622(3) 0.1653(2) 0.0252(7) Uani 1 1 d . . .
H22 H 0.3890 -0.6727 0.2036 0.030 Uiso 1 1 calc R . .
C23 C 0.2779(3) -0.8159(3) 0.2136(3) 0.0359(9) Uani 1 1 d . . .
C24 C 0.2649(3) -0.9120(3) 0.1609(3) 0.0518(13) Uani 1 1 d . . .
H24A H 0.3023 -0.9144 0.1295 0.078 Uiso 1 1 calc R . .
H24B H 0.2139 -0.9099 0.1247 0.078 Uiso 1 1 calc R . .
H24C H 0.2700 -0.9731 0.1949 0.078 Uiso 1 1 calc R . .
C25 C 0.3565(3) -0.8278(3) 0.2718(3) 0.0475(12) Uani 1 1 d . . .
H25A H 0.3678 -0.7676 0.3067 0.071 Uiso 1 1 calc R . .
H25B H 0.3946 -0.8341 0.2414 0.071 Uiso 1 1 calc R . .
H25C H 0.3574 -0.8895 0.3044 0.071 Uiso 1 1 calc R . .
C26 C 0.2211(3) -0.8135(4) 0.2662(3) 0.0521(13) Uani 1 1 d . . .
H26A H 0.2251 -0.8774 0.2968 0.078 Uiso 1 1 calc R . .
H26B H 0.1696 -0.8064 0.2319 0.078 Uiso 1 1 calc R . .
H26C H 0.2327 -0.7553 0.3031 0.078 Uiso 1 1 calc R . .
C27 C 0.1361(2) -0.7088(4) 0.0496(3) 0.0416(10) Uani 1 1 d . . .
C28 C 0.0900(3) -0.7707(4) 0.0949(3) 0.0600(15) Uani 1 1 d . . .
H28A H 0.0854 -0.7319 0.1419 0.090 Uiso 1 1 calc R . .
H28B H 0.1155 -0.8360 0.1121 0.090 Uiso 1 1 calc R . .
H28C H 0.0396 -0.7839 0.0599 0.090 Uiso 1 1 calc R . .
C29 C 0.0883(3) -0.6128(5) 0.0183(4) 0.0678(17) Uani 1 1 d . . .
H29A H 0.0368 -0.6337 -0.0096 0.102 Uiso 1 1 calc R . .
H29B H 0.1111 -0.5756 -0.0188 0.102 Uiso 1 1 calc R . .
H29C H 0.0867 -0.5682 0.0634 0.102 Uiso 1 1 calc R . .
C30 C 0.1413(3) -0.7720(5) -0.0236(3) 0.0679(17) Uani 1 1 d . . .
H30A H 0.1680 -0.8363 -0.0058 0.102 Uiso 1 1 calc R . .
H30B H 0.1689 -0.7329 -0.0553 0.102 Uiso 1 1 calc R . .
H30C H 0.0902 -0.7872 -0.0565 0.102 Uiso 1 1 calc R . .
C31 C 0.3861(2) -0.5164(3) 0.0824(2) 0.0312(8) Uani 1 1 d . . .
C32 C 0.3747(3) -0.4066(3) 0.1088(3) 0.0501(12) Uani 1 1 d . . .
H32A H 0.3820 -0.4050 0.1669 0.075 Uiso 1 1 calc R . .
H32B H 0.3234 -0.3837 0.0822 0.075 Uiso 1 1 calc R . .
H32C H 0.4115 -0.3611 0.0941 0.075 Uiso 1 1 calc R . .
C33 C 0.3758(3) -0.5174(4) -0.0078(3) 0.0490(12) Uani 1 1 d . . .
H33A H 0.4120 -0.4700 -0.0216 0.074 Uiso 1 1 calc R . .
H33B H 0.3242 -0.4959 -0.0347 0.074 Uiso 1 1 calc R . .
H33C H 0.3847 -0.5868 -0.0250 0.074 Uiso 1 1 calc R . .
C34 C 0.4670(2) -0.5494(3) 0.1228(3) 0.0401(10) Uani 1 1 d . . .
H34A H 0.4741 -0.5514 0.1809 0.060 Uiso 1 1 calc R . .
H34B H 0.5025 -0.5004 0.1098 0.060 Uiso 1 1 calc R . .
H34C H 0.4762 -0.6177 0.1037 0.060 Uiso 1 1 calc R . .
C35 C 0.2990(2) -0.6025(3) 0.4100(2) 0.0366(9) Uani 1 1 d . . .
H35 H 0.2457 -0.5933 0.3963 0.044 Uiso 1 1 calc R . .
C36 C 0.3310(3) -0.6609(3) 0.4776(3) 0.0404(10) Uani 1 1 d . . .
H36 H 0.3001 -0.6912 0.5078 0.048 Uiso 1 1 calc R . .
C37 C 0.4073(3) -0.6737(3) 0.4995(3) 0.0397(10) Uani 1 1 d . . .
H37 H 0.4306 -0.7134 0.5453 0.048 Uiso 1 1 calc R . .
C38 C 0.4518(2) -0.6267(3) 0.4528(2) 0.0324(8) Uani 1 1 d . . .
C39 C 0.5311(3) -0.6361(4) 0.4724(3) 0.0469(11) Uani 1 1 d . . .
H39 H 0.5565 -0.6740 0.5185 0.056 Uiso 1 1 calc R . .
C40 C 0.5714(3) -0.5914(4) 0.4260(3) 0.0514(12) Uani 1 1 d . . .
H40 H 0.6249 -0.5984 0.4393 0.062 Uiso 1 1 calc R . .
C41 C 0.5342(3) -0.5349(4) 0.3584(3) 0.0467(11) Uani 1 1 d . . .
H41 H 0.5627 -0.5040 0.3259 0.056 Uiso 1 1 calc R . .
C42 C 0.4574(2) -0.5237(3) 0.3388(3) 0.0378(9) Uani 1 1 d . . .
H42 H 0.4331 -0.4845 0.2931 0.045 Uiso 1 1 calc R . .
C43 C 0.4139(2) -0.5697(3) 0.3854(2) 0.0294(8) Uani 1 1 d . . .

loop_
_atom_site_aniso_label
_atom_site_aniso_U_11
_atom_site_aniso_U_22
_atom_site_aniso_U_33
_atom_site_aniso_U_23
_atom_site_aniso_U_13
_atom_site_aniso_U_12
Sm1 0.02129(9) 0.02397(9) 0.02485(9) 0.00118(7) 0.00452(6) 0.00264(7)
N1 0.0294(17) 0.0350(18) 0.0300(17) 0.0000(14) 0.0042(14) 0.0048(14)
C1 0.0205(17) 0.0255(17) 0.0293(18) 0.0036(14) 0.0076(14) 0.0032(13)
C2 0.0283(19) 0.0260(18) 0.0262(18) 0.0037(14) 0.0084(15) 0.0087(14)
C3 0.033(2) 0.036(2) 0.035(2) 0.0087(17) 0.0196(17) 0.0128(16)
C4 0.0227(19) 0.038(2) 0.050(3) 0.0137(18) 0.0204(18) 0.0048(15)
C5 0.0191(17) 0.0301(19) 0.041(2) 0.0035(16) 0.0072(16) 0.0028(14)
C6 0.035(2) 0.034(2) 0.0250(18) -0.0046(15) 0.0052(16) 0.0055(16)
C7 0.031(2) 0.060(3) 0.047(3) -0.019(2) 0.005(2) -0.002(2)
C8 0.059(3) 0.044(3) 0.030(2) -0.0036(19) -0.002(2) 0.012(2)
C9 0.052(3) 0.031(2) 0.036(2) -0.0053(17) 0.008(2) 0.0021(18)
C10 0.031(2) 0.0264(18) 0.032(2) 0.0035(15) 0.0125(16) 0.0051(15)
C11 0.044(3) 0.038(2) 0.038(2) 0.0111(18) 0.009(2) 0.0171(19)
C12 0.035(2) 0.037(2) 0.031(2) 0.0035(17) 0.0058(17) 0.0006(17)
C13 0.045(2) 0.0264(18) 0.030(2) 0.0002(15) 0.0149(18) -0.0020(16)
C14 0.042(3) 0.042(3) 0.088(4) 0.020(2) 0.042(3) 0.002(2)
C15 0.071(6) 0.050(4) 0.064(10) 0.029(9) 0.028(11) -0.012(4)
C16 0.025(3) 0.126(11) 0.098(9) 0.058(7) 0.007(5) -0.017(5)
C17 0.073(6) 0.053(5) 0.094(8) -0.015(4) 0.064(6) -0.013(4)
C15A 0.071(6) 0.050(4) 0.064(10) 0.029(9) 0.028(11) -0.012(4)
C16A 0.025(3) 0.126(11) 0.098(9) 0.058(7) 0.007(5) -0.017(5)
C17A 0.073(6) 0.053(5) 0.094(8) -0.015(4) 0.064(6) -0.013(4)
C18 0.0265(18) 0.0228(17) 0.0321(19) -0.0008(14) 0.0108(15) -0.0018(14)
C19 0.0266(19) 0.0315(19) 0.0277(19) -0.0061(15) 0.0060(15) -0.0046(15)
C20 0.0251(18) 0.0327(19) 0.0257(18) -0.0009(15) 0.0046(15) 0.0049(15)
C21 0.0271(19) 0.0270(17) 0.0243(17) -0.0007(14) 0.0096(14) -0.0007(14)
C22 0.0240(18) 0.0243(17) 0.0277(18) -0.0008(14) 0.0073(14) 0.0043(13)
C23 0.053(3) 0.0224(18) 0.037(2) 0.0013(16) 0.021(2) -0.0041(17)
C24 0.089(4) 0.023(2) 0.054(3) -0.0057(19) 0.037(3) -0.009(2)
C25 0.065(3) 0.033(2) 0.046(3) 0.0151(19) 0.016(2) 0.010(2)
C26 0.075(4) 0.040(2) 0.054(3) 0.002(2) 0.039(3) -0.007(2)
C27 0.030(2) 0.051(3) 0.044(2) -0.022(2) 0.0087(19) -0.0146(18)
C28 0.034(3) 0.080(4) 0.070(4) -0.024(3) 0.021(3) -0.020(2)
C29 0.033(3) 0.082(4) 0.072(4) -0.013(3) -0.017(3) 0.000(3)
C30 0.038(3) 0.109(5) 0.056(3) -0.045(3) 0.010(2) -0.017(3)
C31 0.0301(19) 0.0326(19) 0.033(2) 0.0061(16) 0.0129(16) -0.0001(15)
C32 0.050(3) 0.035(2) 0.072(4) 0.004(2) 0.028(3) -0.003(2)
C33 0.055(3) 0.063(3) 0.034(2) 0.008(2) 0.021(2) -0.010(2)
C34 0.035(2) 0.046(2) 0.043(2) -0.001(2) 0.0174(19) -0.0079(19)
C35 0.030(2) 0.045(2) 0.035(2) -0.0066(18) 0.0093(17) -0.0010(17)
C36 0.045(3) 0.045(2) 0.033(2) -0.0010(18) 0.013(2) -0.007(2)
C37 0.051(3) 0.033(2) 0.030(2) 0.0050(17) 0.0016(19) 0.0006(19)
C38 0.033(2) 0.0269(19) 0.032(2) -0.0044(15) -0.0013(17) 0.0029(15)
C39 0.035(2) 0.047(3) 0.047(3) -0.005(2) -0.010(2) 0.0080(19)
C40 0.030(2) 0.066(3) 0.055(3) -0.016(3) 0.005(2) 0.004(2)
C41 0.036(2) 0.061(3) 0.045(3) -0.010(2) 0.014(2) -0.014(2)
C42 0.034(2) 0.046(2) 0.031(2) 0.0002(18) 0.0061(17) -0.0013(18)
C43 0.031(2) 0.0278(19) 0.0256(18) -0.0032(14) 0.0012(15) 0.0042(15)

loop_
_atom_type_symbol
_atom_type_description
_atom_type_scat_dispersion_real
_atom_type_scat_dispersion_imag
_atom_type_scat_source
C C 0.0033 0.0016 'International Tables Vol C Tables 4.2.6.8 and 6.1.1.4'
H H 0.0000 0.0000 'International Tables Vol C Tables 4.2.6.8 and 6.1.1.4'
N N 0.0061 0.0033 'International Tables Vol C Tables 4.2.6.8 and 6.1.1.4'
Sm Sm -0.1638 3.4418 'International Tables Vol C Tables 4.2.6.8 and 6.1.1.4'

loop_
_geom_angle_atom_site_label_1
_geom_angle_atom_site_label_2
_geom_angle_atom_site_label_3
_geom_angle
N1 Sm1 C3 82.66(11)
N1 Sm1 C20 128.88(10)
C3 Sm1 C20 148.46(11)
N1 Sm1 C5 128.55(11)
C3 Sm1 C5 46.30(12)
C20 Sm1 C5 102.31(11)
N1 Sm1 C4 103.05(11)
C3 Sm1 C4 28.48(12)
C20 Sm1 C4 124.68(12)
C5 Sm1 C4 28.14(11)
N1 Sm1 C22 82.38(10)
C3 Sm1 C22 165.03(11)
C20 Sm1 C22 46.50(11)
C5 Sm1 C22 148.43(11)
C4 Sm1 C22 159.18(11)
N1 Sm1 C21 104.87(10)
C3 Sm1 C21 161.72(10)
C20 Sm1 C21 28.48(10)
C5 Sm1 C21 125.70(11)
C4 Sm1 C21 151.92(12)
C22 Sm1 C21 28.35(10)
N1 Sm1 C19 117.72(10)
C3 Sm1 C19 143.09(12)
C20 Sm1 C19 28.88(10)
C5 Sm1 C19 104.31(11)
C4 Sm1 C19 114.79(12)
C22 Sm1 C19 47.04(11)
C21 Sm1 C19 47.57(10)
N1 Sm1 C2 92.89(10)
C3 Sm1 C2 28.77(10)
C20 Sm1 C2 131.60(10)
C5 Sm1 C2 46.95(11)
C4 Sm1 C2 47.51(11)
C22 Sm1 C2 153.19(10)
C21 Sm1 C2 133.01(10)
C19 Sm1 C2 148.91(11)
N1 Sm1 C1 121.68(10)
C3 Sm1 C1 47.20(11)
C20 Sm1 C1 104.99(11)
C5 Sm1 C1 28.77(10)
C4 Sm1 C1 47.52(10)
C22 Sm1 C1 144.95(10)
C21 Sm1 C1 116.67(10)
C19 Sm1 C1 120.42(11)
C2 Sm1 C1 28.80(10)
N1 Sm1 C18 89.35(10)
C3 Sm1 C18 150.67(10)
C20 Sm1 C18 47.08(11)
C5 Sm1 C18 130.44(11)
C4 Sm1 C18 130.59(11)
C22 Sm1 C18 28.63(10)
C21 Sm1 C18 47.38(10)
C19 Sm1 C18 28.67(11)
C2 Sm1 C18 177.39(11)
C1 Sm1 C18 148.97(11)
C35 N1 C43 116.9(3)
C35 N1 Sm1 112.3(3)
C43 N1 Sm1 127.7(2)
C5 C1 C2 105.7(3)
C5 C1 C10 117.3(3)
C2 C1 C10 134.7(3)
C5 C1 Sm1 73.9(2)
C2 C1 Sm1 75.06(19)
C10 C1 Sm1 128.7(2)
C3 C2 C1 106.7(3)
C3 C2 C6 120.0(3)
C1 C2 C6 132.7(3)
C3 C2 Sm1 73.4(2)
C1 C2 Sm1 76.1(2)
C6 C2 Sm1 122.0(2)
C4 C3 C2 110.4(4)
C4 C3 Sm1 77.5(2)
C2 C3 Sm1 77.8(2)
C4 C3 H3 124.8
C2 C3 H3 124.8
Sm1 C3 H3 112.0
C5 C4 C3 106.1(3)
C5 C4 C14 127.2(4)
C3 C4 C14 126.1(4)
C5 C4 Sm1 75.1(2)
C3 C4 Sm1 74.0(2)
C14 C4 Sm1 122.9(3)
C4 C5 C1 111.0(4)
C4 C5 Sm1 76.7(2)
C1 C5 Sm1 77.4(2)
C4 C5 H5 124.5
C1 C5 H5 124.5
Sm1 C5 H5 113.3
C8 C6 C2 111.1(4)
C8 C6 C7 105.4(4)
C2 C6 C7 113.9(3)
C8 C6 C9 105.4(3)
C2 C6 C9 109.4(3)
C7 C6 C9 111.2(4)
C6 C7 H7A 109.5
C6 C7 H7B 109.5
H7A C7 H7B 109.5
C6 C7 H7C 109.5
H7A C7 H7C 109.5
H7B C7 H7C 109.5
C6 C8 H8A 109.5
C6 C8 H8B 109.5
H8A C8 H8B 109.5
C6 C8 H8C 109.5
H8A C8 H8C 109.5
H8B C8 H8C 109.5
C6 C9 H9A 109.5
C6 C9 H9B 109.5
H9A C9 H9B 109.5
C6 C9 H9C 109.5
H9A C9 H9C 109.5
H9B C9 H9C 109.5
C13 C10 C11 107.7(3)
C13 C10 C1 118.0(3)
C11 C10 C1 107.1(3)
C13 C10 C12 105.5(3)
C11 C10 C12 107.4(3)
C1 C10 C12 110.7(3)
C10 C11 H11A 109.5
C10 C11 H11B 109.5
H11A C11 H11B 109.5
C10 C11 H11C 109.5
H11A C11 H11C 109.5
H11B C11 H11C 109.5
C10 C12 H12A 109.5
C10 C12 H12B 109.5
H12A C12 H12B 109.5
C10 C12 H12C 109.5
H12A C12 H12C 109.5
H12B C12 H12C 109.5
C10 C13 H13A 109.5
C10 C13 H13B 109.5
H13A C13 H13B 109.5
C10 C13 H13C 109.5
H13A C13 H13C 109.5
H13B C13 H13C 109.5
C16 C14 C15 120.8(13)
C16 C14 C17A 58.5(9)
C15 C14 C17A 135.4(9)
C16 C14 C4 111.9(6)
C15 C14 C4 109.5(10)
C17A C14 C4 110.6(6)
C16 C14 C15A 128.2(12)
C15 C14 C15A 20.4(12)
C17A C14 C15A 119.1(10)
C4 C14 C15A 115.2(10)
C16 C14 C17 105.0(9)
C15 C14 C17 101.9(8)
C17A C14 C17 48.2(7)
C4 C14 C17 106.2(5)
C15A C14 C17 81.5(9)
C16 C14 C16A 45.9(8)
C15 C14 C16A 82.1(11)
C17A C14 C16A 103.0(8)
C4 C14 C16A 108.1(5)
C15A C14 C16A 98.5(11)
C17 C14 C16A 141.8(6)
C14 C15 H15A 109.5
C14 C15 H15B 109.5
C14 C15 H15C 109.5
C14 C16 H16A 109.5
C14 C16 H16B 109.5
C14 C16 H16C 109.5
C14 C17 H17A 109.5
C14 C17 H17B 109.5
C14 C17 H17C 109.5
C14 C15A H15D 109.5
C14 C15A H15E 109.5
H15D C15A H15E 109.5
C14 C15A H15F 109.5
H15D C15A H15F 109.5
H15E C15A H15F 109.5
C14 C16A H16D 109.5
C14 C16A H16E 109.5
H16D C16A H16E 109.5
C14 C16A H16F 109.5
H16D C16A H16F 109.5
H16E C16A H16F 109.5
C14 C17A H17D 109.5
C14 C17A H17E 109.5
H17D C17A H17E 109.5
C14 C17A H17F 109.5
H17D C17A H17F 109.5
H17E C17A H17F 109.5
C22 C18 C19 106.5(3)
C22 C18 C23 119.6(3)
C19 C18 C23 133.4(3)
C22 C18 Sm1 74.22(19)
C19 C18 Sm1 74.3(2)
C23 C18 Sm1 123.0(2)
C20 C19 C18 106.8(3)
C20 C19 C27 117.1(4)
C18 C19 C27 135.1(4)
C20 C19 Sm1 73.8(2)
C18 C19 Sm1 77.0(2)
C27 C19 Sm1 122.7(2)
C21 C20 C19 110.3(3)
C21 C20 Sm1 77.6(2)
C19 C20 Sm1 77.4(2)
C21 C20 H20 124.9
C19 C20 H20 124.9
Sm1 C20 H20 112.3
C20 C21 C22 106.4(3)
C20 C21 C31 126.0(3)
C22 C21 C31 127.5(3)
C20 C21 Sm1 73.9(2)
C22 C21 Sm1 75.7(2)
C31 C21 Sm1 118.6(2)
C21 C22 C18 110.0(3)
C21 C22 Sm1 75.9(2)
C18 C22 Sm1 77.2(2)
C21 C22 H22 125.0
C18 C22 H22 125.0
Sm1 C22 H22 113.9
C24 C23 C25 106.4(4)
C24 C23 C18 109.8(3)
C25 C23 C18 110.9(3)
C24 C23 C26 109.9(4)
C25 C23 C26 106.0(4)
C18 C23 C26 113.6(3)
C23 C24 H24A 109.5
C23 C24 H24B 109.5
H24A C24 H24B 109.5
C23 C24 H24C 109.5
H24A C24 H24C 109.5
H24B C24 H24C 109.5
C23 C25 H25A 109.5
C23 C25 H25B 109.5
H25A C25 H25B 109.5
C23 C25 H25C 109.5
H25A C25 H25C 109.5
H25B C25 H25C 109.5
C23 C26 H26A 109.5
C23 C26 H26B 109.5
H26A C26 H26B 109.5
C23 C26 H26C 109.5
H26A C26 H26C 109.5
H26B C26 H26C 109.5
C28 C27 C30 107.6(4)
C28 C27 C29 105.8(4)
C30 C27 C29 107.2(5)
C28 C27 C19 117.1(4)
C30 C27 C19 108.7(4)
C29 C27 C19 110.0(4)
C27 C28 H28A 109.5
C27 C28 H28B 109.5
H28A C28 H28B 109.5
C27 C28 H28C 109.5
H28A C28 H28C 109.5
H28B C28 H28C 109.5
C27 C29 H29A 109.5
C27 C29 H29B 109.5
H29A C29 H29B 109.5
C27 C29 H29C 109.5
H29A C29 H29C 109.5
H29B C29 H29C 109.5
C27 C30 H30A 109.5
C27 C30 H30B 109.5
H30A C30 H30B 109.5
C27 C30 H30C 109.5
H30A C30 H30C 109.5
H30B C30 H30C 109.5
C33 C31 C21 109.9(3)
C33 C31 C34 108.4(4)
C21 C31 C34 111.3(3)
C33 C31 C32 108.9(4)
C21 C31 C32 109.9(3)
C34 C31 C32 108.5(4)
C31 C32 H32A 109.5
C31 C32 H32B 109.5
H32A C32 H32B 109.5
C31 C32 H32C 109.5
H32A C32 H32C 109.5
H32B C32 H32C 109.5
C31 C33 H33A 109.5
C31 C33 H33B 109.5
H33A C33 H33B 109.5
C31 C33 H33C 109.5
H33A C33 H33C 109.5
H33B C33 H33C 109.5
C31 C34 H34A 109.5
C31 C34 H34B 109.5
H34A C34 H34B 109.5
C31 C34 H34C 109.5
H34A C34 H34C 109.5
H34B C34 H34C 109.5
N1 C35 C36 125.2(4)
N1 C35 H35 117.4
C36 C35 H35 117.4
C37 C36 C35 118.7(4)
C37 C36 H36 120.6
C35 C36 H36 120.6
C36 C37 C38 119.1(4)
C36 C37 H37 120.5
C38 C37 H37 120.5
C43 C38 C39 120.2(4)
C43 C38 C37 117.8(4)
C39 C38 C37 122.1(4)
C40 C39 C38 120.4(4)
C40 C39 H39 119.8
C38 C39 H39 119.8
C39 C40 C41 120.0(4)
C39 C40 H40 120.0
C41 C40 H40 120.0
C42 C41 C40 120.7(4)
C42 C41 H41 119.7
C40 C41 H41 119.7
C41 C42 C43 120.7(4)
C41 C42 H42 119.6
C43 C42 H42 119.6
N1 C43 C38 122.4(4)
N1 C43 C42 119.5(4)
C38 C43 C42 118.1(4)

loop_
_geom_bond_atom_site_label_1
_geom_bond_atom_site_label_2
_geom_bond_distance
Sm1 N1 2.754(3)
Sm1 C3 2.826(4)
Sm1 C20 2.830(4)
Sm1 C5 2.850(4)
Sm1 C4 2.871(4)
Sm1 C22 2.874(3)
Sm1 C21 2.876(3)
Sm1 C19 2.876(4)
Sm1 C2 2.882(3)
Sm1 C1 2.896(3)
Sm1 C18 2.912(3)
N1 C35 1.319(5)
N1 C43 1.373(5)
C1 C5 1.428(5)
C1 C2 1.437(5)
C1 C10 1.543(5)
C2 C3 1.419(5)
C2 C6 1.536(6)
C3 C4 1.402(6)
C3 H3 0.9500
C4 C5 1.391(5)
C4 C14 1.524(5)
C5 H5 0.9500
C6 C8 1.532(6)
C6 C7 1.538(6)
C6 C9 1.539(5)
C7 H7A 0.9800
C7 H7B 0.9800
C7 H7C 0.9800
C8 H8A 0.9800
C8 H8B 0.9800
C8 H8C 0.9800
C9 H9A 0.9800
C9 H9B 0.9800
C9 H9C 0.9800
C10 C13 1.530(5)
C10 C11 1.542(5)
C10 C12 1.549(5)
C11 H11A 0.9800
C11 H11B 0.9800
C11 H11C 0.9800
C12 H12A 0.9800
C12 H12B 0.9800
C12 H12C 0.9800
C13 H13A 0.9800
C13 H13B 0.9800
C13 H13C 0.9800
C14 C16 1.420(13)
C14 C15 1.42(3)
C14 C17A 1.428(10)
C14 C15A 1.54(2)
C14 C17 1.713(14)
C14 C16A 1.752(15)
C15 H15A 0.9800
C15 H15B 0.9800
C15 H15C 0.9800
C16 H16A 0.9800
C16 H16B 0.9800
C16 H16C 0.9800
C17 H17A 0.9800
C17 H17B 0.9800
C17 H17C 0.9800
C15A H15D 0.9800
C15A H15E 0.9800
C15A H15F 0.9800
C16A H16D 0.9800
C16A H16E 0.9800
C16A H16F 0.9800
C17A H17D 0.9800
C17A H17E 0.9800
C17A H17F 0.9800
C18 C22 1.431(5)
C18 C19 1.433(5)
C18 C23 1.543(5)
C19 C20 1.424(5)
C19 C27 1.555(5)
C20 C21 1.404(5)
C20 H20 0.9500
C21 C22 1.408(5)
C21 C31 1.525(5)
C22 H22 0.9500
C23 C24 1.532(6)
C23 C25 1.536(7)
C23 C26 1.549(6)
C24 H24A 0.9800
C24 H24B 0.9800
C24 H24C 0.9800
C25 H25A 0.9800
C25 H25B 0.9800
C25 H25C 0.9800
C26 H26A 0.9800
C26 H26B 0.9800
C26 H26C 0.9800
C27 C28 1.522(7)
C27 C30 1.535(6)
C27 C29 1.543(7)
C28 H28A 0.9800
C28 H28B 0.9800
C28 H28C 0.9800
C29 H29A 0.9800
C29 H29B 0.9800
C29 H29C 0.9800
C30 H30A 0.9800
C30 H30B 0.9800
C30 H30C 0.9800
C31 C33 1.521(6)
C31 C34 1.527(6)
C31 C32 1.532(6)
C32 H32A 0.9800
C32 H32B 0.9800
C32 H32C 0.9800
C33 H33A 0.9800
C33 H33B 0.9800
C33 H33C 0.9800
C34 H34A 0.9800
C34 H34B 0.9800
C34 H34C 0.9800
C35 C36 1.391(6)
C35 H35 0.9500
C36 C37 1.360(6)
C36 H36 0.9500
C37 C38 1.427(6)
C37 H37 0.9500
C38 C43 1.404(5)
C38 C39 1.409(6)
C39 C40 1.356(7)
C39 H39 0.9500
C40 C41 1.401(7)
C40 H40 0.9500
C41 C42 1.367(6)
C41 H41 0.9500
C42 C43 1.407(6)
C42 H42 0.9500

loop_
_geom_torsion_atom_site_label_1
_geom_torsion_atom_site_label_2
_geom_torsion_atom_site_label_3
_geom_torsion_atom_site_label_4
_geom_torsion
C3 Sm1 N1 C35 63.8(3)
C20 Sm1 N1 C35 -115.8(3)
C5 Sm1 N1 C35 57.2(3)
C4 Sm1 N1 C35 43.8(3)
C22 Sm1 N1 C35 -115.8(3)
C21 Sm1 N1 C35 -133.2(3)
C19 Sm1 N1 C35 -83.7(3)
C2 Sm1 N1 C35 90.7(3)
C1 Sm1 N1 C35 91.6(3)
C18 Sm1 N1 C35 -87.9(3)
C3 Sm1 N1 C43 -137.2(3)
C20 Sm1 N1 C43 43.2(3)
C5 Sm1 N1 C43 -143.8(3)
C4 Sm1 N1 C43 -157.2(3)
C22 Sm1 N1 C43 43.2(3)
C21 Sm1 N1 C43 25.8(3)
C19 Sm1 N1 C43 75.3(3)
C2 Sm1 N1 C43 -110.3(3)
C1 Sm1 N1 C43 -109.4(3)
C18 Sm1 N1 C43 71.1(3)
N1 Sm1 C1 C5 -113.4(2)
C3 Sm1 C1 C5 -74.3(2)
C20 Sm1 C1 C5 88.3(2)
C4 Sm1 C1 C5 -35.3(2)
C22 Sm1 C1 C5 119.1(2)
C21 Sm1 C1 C5 116.2(2)
C19 Sm1 C1 C5 61.7(2)
C2 Sm1 C1 C5 -111.6(3)
C18 Sm1 C1 C5 65.6(3)
N1 Sm1 C1 C2 -1.8(2)
C3 Sm1 C1 C2 37.3(2)
C20 Sm1 C1 C2 -160.0(2)
C5 Sm1 C1 C2 111.6(3)
C4 Sm1 C1 C2 76.4(2)
C22 Sm1 C1 C2 -129.3(2)
C21 Sm1 C1 C2 -132.1(2)
C19 Sm1 C1 C2 173.4(2)
C18 Sm1 C1 C2 177.3(2)
N1 Sm1 C1 C10 134.2(3)
C3 Sm1 C1 C10 173.3(4)
C20 Sm1 C1 C10 -24.0(3)
C5 Sm1 C1 C10 -112.4(4)
C4 Sm1 C1 C10 -147.6(4)
C22 Sm1 C1 C10 6.7(4)
C21 Sm1 C1 C10 3.9(3)
C19 Sm1 C1 C10 -50.6(3)
C2 Sm1 C1 C10 136.0(4)
C18 Sm1 C1 C10 -46.7(4)
C5 C1 C2 C3 0.4(4)
C10 C1 C2 C3 162.1(4)
Sm1 C1 C2 C3 -67.6(2)
C5 C1 C2 C6 -171.0(4)
C10 C1 C2 C6 -9.3(7)
Sm1 C1 C2 C6 121.0(4)
C5 C1 C2 Sm1 68.0(2)
C10 C1 C2 Sm1 -130.3(4)
N1 Sm1 C2 C3 -69.0(2)
C20 Sm1 C2 C3 138.7(2)
C5 Sm1 C2 C3 74.7(3)
C4 Sm1 C2 C3 36.1(2)
C22 Sm1 C2 C3 -147.8(3)
C21 Sm1 C2 C3 177.5(2)
C19 Sm1 C2 C3 101.4(3)
C1 Sm1 C2 C3 112.5(3)
C18 Sm1 C2 C3 80(2)
N1 Sm1 C2 C1 178.5(2)
C3 Sm1 C2 C1 -112.5(3)
C20 Sm1 C2 C1 26.2(3)
C5 Sm1 C2 C1 -37.7(2)
C4 Sm1 C2 C1 -76.4(2)
C22 Sm1 C2 C1 99.7(3)
C21 Sm1 C2 C1 65.0(3)
C19 Sm1 C2 C1 -11.1(3)
C18 Sm1 C2 C1 -32(2)
N1 Sm1 C2 C6 46.4(3)
C3 Sm1 C2 C6 115.5(4)
C20 Sm1 C2 C6 -105.9(3)
C5 Sm1 C2 C6 -169.8(3)
C4 Sm1 C2 C6 151.5(3)
C22 Sm1 C2 C6 -32.4(4)
C21 Sm1 C2 C6 -67.1(3)
C19 Sm1 C2 C6 -143.2(3)
C1 Sm1 C2 C6 -132.1(4)
C18 Sm1 C2 C6 -165(2)
C1 C2 C3 C4 -2.1(4)
C6 C2 C3 C4 170.6(3)
Sm1 C2 C3 C4 -71.6(3)
C1 C2 C3 Sm1 69.5(2)
C6 C2 C3 Sm1 -117.8(3)
N1 Sm1 C3 C4 -135.6(2)
C20 Sm1 C3 C4 43.7(3)
C5 Sm1 C3 C4 37.2(2)
C22 Sm1 C3 C4 -134.0(4)
C21 Sm1 C3 C4 108.6(4)
C19 Sm1 C3 C4 -8.1(3)
C2 Sm1 C3 C4 114.4(3)
C1 Sm1 C3 C4 77.1(2)
C18 Sm1 C3 C4 -60.3(3)
N1 Sm1 C3 C2 109.9(2)
C20 Sm1 C3 C2 -70.7(3)
C5 Sm1 C3 C2 -77.2(2)
C4 Sm1 C3 C2 -114.4(3)
C22 Sm1 C3 C2 111.6(4)
C21 Sm1 C3 C2 -5.9(5)
C19 Sm1 C3 C2 -122.5(2)
C1 Sm1 C3 C2 -37.3(2)
C18 Sm1 C3 C2 -174.7(2)
C2 C3 C4 C5 2.9(4)
Sm1 C3 C4 C5 -68.8(3)
C2 C3 C4 C14 -169.0(4)
Sm1 C3 C4 C14 119.3(4)
C2 C3 C4 Sm1 71.7(3)
N1 Sm1 C4 C5 157.4(2)
C3 Sm1 C4 C5 112.0(3)
C20 Sm1 C4 C5 -41.9(3)
C22 Sm1 C4 C5 -99.5(3)
C21 Sm1 C4 C5 -28.8(4)
C19 Sm1 C4 C5 -73.4(3)
C2 Sm1 C4 C5 75.5(2)
C1 Sm1 C4 C5 36.1(2)
C18 Sm1 C4 C5 -102.1(2)
N1 Sm1 C4 C3 45.4(2)
C20 Sm1 C4 C3 -153.9(2)
C5 Sm1 C4 C3 -112.0(3)
C22 Sm1 C4 C3 148.5(3)
C21 Sm1 C4 C3 -140.8(3)
C19 Sm1 C4 C3 174.7(2)
C2 Sm1 C4 C3 -36.5(2)
C1 Sm1 C4 C3 -75.9(2)
C18 Sm1 C4 C3 145.9(2)
N1 Sm1 C4 C14 -77.6(4)
C3 Sm1 C4 C14 -123.0(5)
C20 Sm1 C4 C14 83.1(4)
C5 Sm1 C4 C14 125.0(5)
C22 Sm1 C4 C14 25.5(6)
C21 Sm1 C4 C14 96.2(4)
C19 Sm1 C4 C14 51.7(4)
C2 Sm1 C4 C14 -159.5(5)
C1 Sm1 C4 C14 161.1(5)
C18 Sm1 C4 C14 22.9(5)
C3 C4 C5 C1 -2.6(4)
C14 C4 C5 C1 169.1(4)
Sm1 C4 C5 C1 -70.7(3)
C3 C4 C5 Sm1 68.1(3)
C14 C4 C5 Sm1 -120.2(4)
C2 C1 C5 C4 1.4(4)
C10 C1 C5 C4 -164.1(3)
Sm1 C1 C5 C4 70.3(3)
C2 C1 C5 Sm1 -68.9(2)
C10 C1 C5 Sm1 125.7(3)
N1 Sm1 C5 C4 -28.7(3)
C3 Sm1 C5 C4 -37.7(2)
C20 Sm1 C5 C4 145.8(2)
C22 Sm1 C5 C4 138.0(3)
C21 Sm1 C5 C4 163.8(2)
C19 Sm1 C5 C4 116.1(2)
C2 Sm1 C5 C4 -77.7(3)
C1 Sm1 C5 C4 -115.4(4)
C18 Sm1 C5 C4 102.7(3)
N1 Sm1 C5 C1 86.8(2)
C3 Sm1 C5 C1 77.7(2)
C20 Sm1 C5 C1 -98.8(2)
C4 Sm1 C5 C1 115.4(4)
C22 Sm1 C5 C1 -106.6(3)
C21 Sm1 C5 C1 -80.8(2)
C19 Sm1 C5 C1 -128.4(2)
C2 Sm1 C5 C1 37.8(2)
C18 Sm1 C5 C1 -141.9(2)
C3 C2 C6 C8 8.4(5)
C1 C2 C6 C8 178.9(4)
Sm1 C2 C6 C8 -80.0(4)
C3 C2 C6 C7 127.3(4)
C1 C2 C6 C7 -62.2(5)
Sm1 C2 C6 C7 38.9(4)
C3 C2 C6 C9 -107.5(4)
C1 C2 C6 C9 62.9(5)
Sm1 C2 C6 C9 164.0(2)
C5 C1 C10 C13 -165.4(3)
C2 C1 C10 C13 34.5(6)
Sm1 C1 C10 C13 -74.7(4)
C5 C1 C10 C11 72.9(4)
C2 C1 C10 C11 -87.2(5)
Sm1 C1 C10 C11 163.6(3)
C5 C1 C10 C12 -43.9(4)
C2 C1 C10 C12 156.0(4)
Sm1 C1 C10 C12 46.9(4)
C5 C4 C14 C16 -43.8(11)
C3 C4 C14 C16 126.4(10)
Sm1 C4 C14 C16 -139.9(9)
C5 C4 C14 C15 92.9(10)
C3 C4 C14 C15 -97.0(10)
Sm1 C4 C14 C15 -3.2(10)
C5 C4 C14 C17A -107.0(9)
C3 C4 C14 C17A 63.1(9)
Sm1 C4 C14 C17A 156.8(8)
C5 C4 C14 C15A 114.1(10)
C3 C4 C14 C15A -75.7(10)
Sm1 C4 C14 C15A 18.0(11)
C5 C4 C14 C17 -157.8(6)
C3 C4 C14 C17 12.4(7)
Sm1 C4 C14 C17 106.1(6)
C5 C4 C14 C16A 5.1(8)
C3 C4 C14 C16A 175.2(7)
Sm1 C4 C14 C16A -91.0(7)
N1 Sm1 C18 C22 -75.2(2)
C3 Sm1 C18 C22 -148.8(2)
C20 Sm1 C18 C22 75.0(2)
C5 Sm1 C18 C22 140.8(2)
C4 Sm1 C18 C22 178.1(2)
C21 Sm1 C18 C22 35.9(2)
C19 Sm1 C18 C22 112.7(3)
C2 Sm1 C18 C22 136(2)
C1 Sm1 C18 C22 105.6(3)
N1 Sm1 C18 C19 172.1(2)
C3 Sm1 C18 C19 98.5(3)
C20 Sm1 C18 C19 -37.7(2)
C5 Sm1 C18 C19 28.1(3)
C4 Sm1 C18 C19 65.4(3)
C22 Sm1 C18 C19 -112.7(3)
C21 Sm1 C18 C19 -76.8(2)
C2 Sm1 C18 C19 23(2)
C1 Sm1 C18 C19 -7.1(3)
N1 Sm1 C18 C23 40.2(3)
C3 Sm1 C18 C23 -33.5(4)
C20 Sm1 C18 C23 -169.6(4)
C5 Sm1 C18 C23 -103.8(3)
C4 Sm1 C18 C23 -66.5(4)
C22 Sm1 C18 C23 115.4(4)
C21 Sm1 C18 C23 151.2(4)
C19 Sm1 C18 C23 -131.9(4)
C2 Sm1 C18 C23 -109(2)
C1 Sm1 C18 C23 -139.0(3)
C22 C18 C19 C20 0.5(4)
C23 C18 C19 C20 -170.9(4)
Sm1 C18 C19 C20 68.3(2)
C22 C18 C19 C27 168.5(4)
C23 C18 C19 C27 -2.9(7)
Sm1 C18 C19 C27 -123.7(4)
C22 C18 C19 Sm1 -67.8(2)
C23 C18 C19 Sm1 120.8(4)
N1 Sm1 C19 C20 -121.0(2)
C3 Sm1 C19 C20 121.6(2)
C5 Sm1 C19 C20 89.6(2)
C4 Sm1 C19 C20 117.4(2)
C22 Sm1 C19 C20 -75.0(2)
C21 Sm1 C19 C20 -36.0(2)
C2 Sm1 C19 C20 69.9(3)
C1 Sm1 C19 C20 63.7(2)
C18 Sm1 C19 C20 -112.1(3)
N1 Sm1 C19 C18 -8.9(2)
C3 Sm1 C19 C18 -126.2(2)
C20 Sm1 C19 C18 112.1(3)
C5 Sm1 C19 C18 -158.3(2)
C4 Sm1 C19 C18 -130.5(2)
C22 Sm1 C19 C18 37.2(2)
C21 Sm1 C19 C18 76.1(2)
C2 Sm1 C19 C18 -178.0(2)
C1 Sm1 C19 C18 175.79(19)
N1 Sm1 C19 C27 126.9(3)
C3 Sm1 C19 C27 9.5(4)
C20 Sm1 C19 C27 -112.1(4)
C5 Sm1 C19 C27 -22.5(3)
C4 Sm1 C19 C27 5.3(3)
C22 Sm1 C19 C27 172.9(4)
C21 Sm1 C19 C27 -148.2(4)
C2 Sm1 C19 C27 -42.3(4)
C1 Sm1 C19 C27 -48.5(3)
C18 Sm1 C19 C27 135.7(4)
C18 C19 C20 C21 0.9(4)
C27 C19 C20 C21 -169.6(3)
Sm1 C19 C20 C21 71.5(3)
C18 C19 C20 Sm1 -70.6(2)
C27 C19 C20 Sm1 118.9(3)
N1 Sm1 C20 C21 -37.3(3)
C3 Sm1 C20 C21 143.5(2)
C5 Sm1 C20 C21 148.3(2)
C4 Sm1 C20 C21 167.1(2)
C22 Sm1 C20 C21 -37.4(2)
C19 Sm1 C20 C21 -114.4(3)
C2 Sm1 C20 C21 106.0(2)
C1 Sm1 C20 C21 118.8(2)
C18 Sm1 C20 C21 -77.0(2)
N1 Sm1 C20 C19 77.0(2)
C3 Sm1 C20 C19 -102.2(3)
C5 Sm1 C20 C19 -97.4(2)
C4 Sm1 C20 C19 -78.5(2)
C22 Sm1 C20 C19 77.0(2)
C21 Sm1 C20 C19 114.4(3)
C2 Sm1 C20 C19 -139.6(2)
C1 Sm1 C20 C19 -126.9(2)
C18 Sm1 C20 C19 37.4(2)
C19 C20 C21 C22 -2.0(4)
Sm1 C20 C21 C22 69.4(2)
C19 C20 C21 C31 174.7(3)
Sm1 C20 C21 C31 -114.0(4)
C19 C20 C21 Sm1 -71.3(3)
N1 Sm1 C21 C20 150.8(2)
C3 Sm1 C21 C20 -96.8(4)
C5 Sm1 C21 C20 -39.3(3)
C4 Sm1 C21 C20 -23.0(3)
C22 Sm1 C21 C20 112.1(3)
C19 Sm1 C21 C20 36.6(2)
C2 Sm1 C21 C20 -100.6(2)
C1 Sm1 C21 C20 -71.4(2)
C18 Sm1 C21 C20 75.8(2)
N1 Sm1 C21 C22 38.7(2)
C3 Sm1 C21 C22 151.1(3)
C20 Sm1 C21 C22 -112.1(3)
C5 Sm1 C21 C22 -151.3(2)
C4 Sm1 C21 C22 -135.1(3)
C19 Sm1 C21 C22 -75.5(2)
C2 Sm1 C21 C22 147.3(2)
C1 Sm1 C21 C22 176.5(2)
C18 Sm1 C21 C22 -36.2(2)
N1 Sm1 C21 C31 -86.6(3)
C3 Sm1 C21 C31 25.9(5)
C20 Sm1 C21 C31 122.6(4)
C5 Sm1 C21 C31 83.4(3)
C4 Sm1 C21 C31 99.6(3)
C22 Sm1 C21 C31 -125.3(4)
C19 Sm1 C21 C31 159.2(3)
C2 Sm1 C21 C31 22.0(3)
C1 Sm1 C21 C31 51.3(3)
C18 Sm1 C21 C31 -161.5(3)
C20 C21 C22 C18 2.3(4)
C31 C21 C22 C18 -174.3(3)
Sm1 C21 C22 C18 70.4(2)
C20 C21 C22 Sm1 -68.1(2)
C31 C21 C22 Sm1 115.3(4)
C19 C18 C22 C21 -1.7(4)
C23 C18 C22 C21 171.1(3)
Sm1 C18 C22 C21 -69.6(2)
C19 C18 C22 Sm1 67.9(2)
C23 C18 C22 Sm1 -119.3(3)
N1 Sm1 C22 C21 -142.5(2)
C3 Sm1 C22 C21 -144.1(4)
C20 Sm1 C22 C21 37.5(2)
C5 Sm1 C22 C21 48.0(3)
C4 Sm1 C22 C21 110.7(3)
C19 Sm1 C22 C21 77.6(2)
C2 Sm1 C22 C21 -61.2(3)
C1 Sm1 C22 C21 -5.4(3)
C18 Sm1 C22 C21 114.8(3)
N1 Sm1 C22 C18 102.8(2)
C3 Sm1 C22 C18 101.1(4)
C20 Sm1 C22 C18 -77.2(2)
C5 Sm1 C22 C18 -66.7(3)
C4 Sm1 C22 C18 -4.0(4)
C21 Sm1 C22 C18 -114.8(3)
C19 Sm1 C22 C18 -37.2(2)
C2 Sm1 C22 C18 -176.0(2)
C1 Sm1 C22 C18 -120.2(2)
C22 C18 C23 C24 -110.8(4)
C19 C18 C23 C24 59.7(6)
Sm1 C18 C23 C24 159.4(3)
C22 C18 C23 C25 6.4(5)
C19 C18 C23 C25 176.9(4)
Sm1 C18 C23 C25 -83.4(4)
C22 C18 C23 C26 125.6(4)
C19 C18 C23 C26 -63.9(6)
Sm1 C18 C23 C26 35.9(5)
C20 C19 C27 C28 -162.2(4)
C18 C19 C27 C28 30.7(7)
Sm1 C19 C27 C28 -74.7(5)
C20 C19 C27 C30 75.7(5)
C18 C19 C27 C30 -91.3(6)
Sm1 C19 C27 C30 163.2(3)
C20 C19 C27 C29 -41.4(5)
C18 C19 C27 C29 151.5(5)
Sm1 C19 C27 C29 46.0(5)
C20 C21 C31 C33 -43.2(5)
C22 C21 C31 C33 132.8(4)
Sm1 C21 C31 C33 -133.5(3)
C20 C21 C31 C34 -163.2(4)
C22 C21 C31 C34 12.7(5)
Sm1 C21 C31 C34 106.4(3)
C20 C21 C31 C32 76.6(5)
C22 C21 C31 C32 -107.5(4)
Sm1 C21 C31 C32 -13.8(4)
C43 N1 C35 C36 -2.3(6)
Sm1 N1 C35 C36 159.2(3)
N1 C35 C36 C37 1.3(7)
C35 C36 C37 C38 0.2(6)
C36 C37 C38 C43 -0.5(6)
C36 C37 C38 C39 179.5(4)
C43 C38 C39 C40 -0.9(6)
C37 C38 C39 C40 179.2(4)
C38 C39 C40 C41 0.5(7)
C39 C40 C41 C42 0.3(7)
C40 C41 C42 C43 -0.7(7)
C35 N1 C43 C38 1.9(5)
Sm1 N1 C43 C38 -156.3(3)
C35 N1 C43 C42 -179.1(4)
Sm1 N1 C43 C42 22.7(5)
C39 C38 C43 N1 179.5(4)
C37 C38 C43 N1 -0.6(6)
C39 C38 C43 C42 0.5(6)
C37 C38 C43 C42 -179.6(4)
C41 C42 C43 N1 -178.7(4)
C41 C42 C43 C38 0.3(6)
